data_2237345
loop_
_publ_author_name
'Piaskowska, Agata'
'Hodorowicz, Maciej'
'Nitek, Wojciech'

_publ_section_title
;
 7-Methoxy-2-phenylchroman-4-one
;
_journal_coeditor_code KJ2213
_journal_issue 2
_journal_name_full 'Acta Crystallographica Section E'
_journal_page_first o271
_journal_paper_doi 10.1107/S1600536813001451
_journal_volume 69
_journal_year 2013
_chemical_formula_iupac 'C16 H14 O3'
_chemical_formula_moiety 'C16 H14 O3'
_chemical_formula_sum 'C16 H14 O3'
_chemical_formula_weight 254.27
_chemical_name_common
;
7-Methoxyflavanone
;
_chemical_name_systematic
;
7-Methoxy-2-phenylchroman-4-one
;
_space_group_IT_number 14
_symmetry_cell_setting monoclinic
_symmetry_space_group_name_Hall '-P 2ybc'
_symmetry_space_group_name_H-M 'P 1 21/c 1'
_atom_sites_solution_hydrogens geom
_atom_sites_solution_primary direct
_atom_sites_solution_secondary difmap
_audit_creation_method SHELXL-97
_cell_angle_alpha 90.00
_cell_angle_beta 90.742(2)
_cell_angle_gamma 90.00
_cell_formula_units_Z 4
_cell_length_a 8.5600(3)
_cell_length_b 6.6320(2)
_cell_length_c 23.4130(7)
_cell_measurement_reflns_used 13054
_cell_measurement_temperature 293(2)
_cell_measurement_theta_max 26.373
_cell_measurement_theta_min 0.407
_cell_volume 1329.04(7)
_computing_cell_refinement 'SCALEPACK (Otwinowski & Minor, 1997)'
_computing_data_collection '<i>COLLECT</i> (Nonius, 1998)'
_computing_data_reduction 'DENZO and SCALEPACK (Otwinowski & Minor, 1997)'
_computing_molecular_graphics 'ORTEP-3 (Farrugia, 2012)'
_computing_publication_material 'publCIF (Westrip, 2010)'
_computing_structure_refinement 'SHELXL97 (Sheldrick, 2008)'
_computing_structure_solution 'SIR92 (Altomare <i>et al.</i>, 1994)'
_diffrn_ambient_temperature 293(2)
_diffrn_detector_area_resol_mean 9
_diffrn_measured_fraction_theta_full 0.996
_diffrn_measured_fraction_theta_max 0.996
_diffrn_measurement_device_type 'Nonius KappaCCD'
_diffrn_measurement_method CCD
_diffrn_radiation_monochromator graphite
_diffrn_radiation_source 'fine-focus sealed tube'
_diffrn_radiation_type MoK\a
_diffrn_radiation_wavelength 0.71073
_diffrn_reflns_av_R_equivalents 0.0718
_diffrn_reflns_av_sigmaI/netI 0.0458
_diffrn_reflns_limit_h_max 10
_diffrn_reflns_limit_h_min -8
_diffrn_reflns_limit_k_max 8
_diffrn_reflns_limit_k_min -8
_diffrn_reflns_limit_l_max 29
_diffrn_reflns_limit_l_min -29
_diffrn_reflns_number 15170
_diffrn_reflns_theta_full 26.36
_diffrn_reflns_theta_max 26.36
_diffrn_reflns_theta_min 2.93
_exptl_absorpt_coefficient_mu 0.087
_exptl_absorpt_correction_T_max 0.9913
_exptl_absorpt_correction_T_min 0.9535
_exptl_absorpt_correction_type multi-scan
_exptl_absorpt_process_details '(DENZO-SMN; Otwinowski & Minor, 1997)'
_exptl_crystal_colour colourless
_exptl_crystal_density_diffrn 1.271
_exptl_crystal_density_method 'not measured'
_exptl_crystal_description prism
_exptl_crystal_F_000 536
_exptl_crystal_size_max 0.55
_exptl_crystal_size_mid 0.16
_exptl_crystal_size_min 0.10
_refine_diff_density_max 0.651
_refine_diff_density_min -0.352
_refine_ls_extinction_method none
_refine_ls_goodness_of_fit_ref 1.176
_refine_ls_hydrogen_treatment constr
_refine_ls_matrix_type full
_refine_ls_number_parameters 165
_refine_ls_number_reflns 2710
_refine_ls_number_restraints 122
_refine_ls_restrained_S_all 1.503
_refine_ls_R_factor_all 0.1260
_refine_ls_R_factor_gt 0.0864
_refine_ls_shift/su_max 0.000
_refine_ls_shift/su_mean 0.000
_refine_ls_structure_factor_coef Fsqd
_refine_ls_weighting_details 'calc w=1/[\s^2^(Fo^2^)+(0.1433P)^2^+0.4478P] where P=(Fo^2^+2Fc^2^)/3'
_refine_ls_weighting_scheme calc
_refine_ls_wR_factor_gt 0.2556
_refine_ls_wR_factor_ref 0.2798
_reflns_number_gt 1765
_reflns_number_total 2710
_reflns_threshold_expression I>2sigma(I)
_cod_data_source_file kj2213.cif
_cod_data_source_block I
_cod_original_sg_symbol_H-M 'P 21/c'
_cod_database_code 2237345
_cod_database_fobs_code 2237345

loop_
_symmetry_equiv_pos_as_xyz
'x, y, z'
'-x, y+1/2, -z+1/2'
'-x, -y, -z'
'x, -y-1/2, z-1/2'

loop_
_atom_site_type_symbol
_atom_site_label
_atom_site_fract_x
_atom_site_fract_y
_atom_site_fract_z
_atom_site_U_iso_or_equiv
_atom_site_adp_type
_atom_site_calc_flag
_atom_site_refinement_flags
_atom_site_occupancy
_atom_site_symmetry_multiplicity
_atom_site_disorder_assembly
_atom_site_disorder_group
O O17 0.5477(4) -0.2944(5) 0.18360(14) 0.0728(11) Uani d . 1 1 A .
O O18 0.8157(4) 0.1840(5) -0.02843(13) 0.0638(9) Uani d . 1 1 A .
C C4 0.5036(5) -0.1399(6) 0.15982(17) 0.0534(11) Uani d . 1 1 . .
C C5 0.5802(5) -0.0580(6) 0.10887(16) 0.0476(10) Uani d . 1 1 A .
C C6 0.7077(5) -0.1537(7) 0.08388(19) 0.0592(12) Uani d . 1 1 . .
H H6 0.7426 -0.2759 0.0988 0.071 Uiso calc R 1 1 A .
C C7 0.7821(5) -0.0726(7) 0.03831(18) 0.0577(12) Uani d . 1 1 A .
H H7 0.8668 -0.1386 0.0224 0.069 Uiso calc R 1 1 . .
C C8 0.7298(5) 0.1117(6) 0.01556(16) 0.0483(10) Uani d . 1 1 . .
C C9 0.6034(5) 0.2073(6) 0.03813(16) 0.0483(10) Uani d . 1 1 A .
H H9 0.5684 0.3286 0.0227 0.058 Uiso calc R 1 1 . .
C C10 0.5271(4) 0.1219(6) 0.08444(15) 0.0429(9) Uani d . 1 1 . .
C C19 0.7766(7) 0.3789(8) -0.0506(2) 0.0777(16) Uani d . 1 1 . .
H H19A 0.6695 0.3793 -0.0634 0.116 Uiso calc R 1 1 A .
H H19B 0.8431 0.4098 -0.0822 0.116 Uiso calc R 1 1 . .
H H19C 0.7908 0.4784 -0.0213 0.116 Uiso calc R 1 1 . .
O O1A 0.4127(8) 0.2362(10) 0.1081(3) 0.043(2) Uiso d P 0.559(12) 1 A 1
C C2A 0.3587(8) 0.1876(10) 0.1623(3) 0.043(2) Uiso d P 0.559(12) 1 A 1
H H2A 0.4289 0.2677 0.1867 0.052 Uiso calc PR 0.559(12) 1 A 1
C C3A 0.3801(12) -0.0050(14) 0.1850(4) 0.049(3) Uiso d P 0.559(12) 1 A 1
H H3A1 0.2810 -0.0754 0.1819 0.059 Uiso calc PR 0.559(12) 1 A 1
H H3A2 0.4039 0.0100 0.2254 0.059 Uiso calc PR 0.559(12) 1 A 1
C C11A 0.2053(10) 0.2932(13) 0.1710(4) 0.047(2) Uiso d PD 0.559(12) 1 A 1
C C12A 0.2038(13) 0.4478(18) 0.2065(6) 0.065(4) Uiso d PD 0.559(12) 1 A 1
H H12A 0.2961 0.4805 0.2258 0.078 Uiso calc PR 0.559(12) 1 A 1
C C13A 0.0813(12) 0.5567(15) 0.2160(4) 0.062(3) Uiso d PD 0.559(12) 1 A 1
H H13A 0.0901 0.6657 0.2408 0.074 Uiso calc PR 0.559(12) 1 A 1
C C14A -0.0591(11) 0.5178(13) 0.1912(4) 0.050(2) Uiso d PD 0.559(12) 1 A 1
H H14A -0.1453 0.5977 0.1992 0.060 Uiso calc PR 0.559(12) 1 A 1
C C15A -0.0727(12) 0.3545(19) 0.1530(5) 0.068(4) Uiso d PD 0.559(12) 1 A 1
H H15A -0.1678 0.3222 0.1356 0.082 Uiso calc PR 0.559(12) 1 A 1
C C16A 0.0671(13) 0.2391(16) 0.1419(5) 0.061(3) Uiso d PD 0.559(12) 1 A 1
H H16A 0.0655 0.1322 0.1162 0.073 Uiso calc PR 0.559(12) 1 A 1
O O1B 0.3856(10) 0.2064(12) 0.0994(3) 0.036(2) Uiso d P 0.441(12) 1 A 2
C C2B 0.2931(11) 0.1055(15) 0.1386(4) 0.050(3) Uiso d P 0.441(12) 1 A 2
H H2B 0.2276 0.0244 0.1128 0.060 Uiso calc PR 0.441(12) 1 A 2
C C3B 0.3513(14) -0.0439(19) 0.1748(5) 0.046(3) Uiso d P 0.441(12) 1 A 2
H H3B1 0.2734 -0.1497 0.1770 0.055 Uiso calc PR 0.441(12) 1 A 2
H H3B2 0.3624 0.0137 0.2127 0.055 Uiso calc PR 0.441(12) 1 A 2
C C11B 0.1728(13) 0.2564(14) 0.1603(4) 0.040(3) Uiso d PD 0.441(12) 1 A 2
C C12B 0.1843(14) 0.424(2) 0.1974(7) 0.062(5) Uiso d PD 0.441(12) 1 A 2
H H12B 0.2792 0.4617 0.2140 0.074 Uiso calc PR 0.441(12) 1 A 2
C C13B 0.0404(14) 0.5362(17) 0.2086(5) 0.052(3) Uiso d PD 0.441(12) 1 A 2
H H13B 0.0393 0.6463 0.2333 0.062 Uiso calc PR 0.441(12) 1 A 2
C C14B -0.0916(11) 0.4712(16) 0.1813(4) 0.044(3) Uiso d PD 0.441(12) 1 A 2
H H14B -0.1852 0.5388 0.1871 0.053 Uiso calc PR 0.441(12) 1 A 2
C C15B -0.0895(15) 0.313(2) 0.1463(7) 0.068(5) Uiso d PD 0.441(12) 1 A 2
H H15B -0.1818 0.2747 0.1280 0.082 Uiso calc PR 0.441(12) 1 A 2
C C16B 0.0329(14) 0.213(2) 0.1373(6) 0.063(5) Uiso d PD 0.441(12) 1 A 2
H H16B 0.0256 0.1026 0.1130 0.076 Uiso calc PR 0.441(12) 1 A 2

loop_
_atom_site_aniso_label
_atom_site_aniso_U_11
_atom_site_aniso_U_22
_atom_site_aniso_U_33
_atom_site_aniso_U_12
_atom_site_aniso_U_13
_atom_site_aniso_U_23
O17 0.072(2) 0.069(2) 0.078(2) 0.0210(17) 0.0127(17) 0.0313(17)
O18 0.065(2) 0.063(2) 0.0643(18) 0.0106(15) 0.0277(15) 0.0115(14)
C4 0.054(3) 0.053(2) 0.053(2) 0.004(2) 0.0016(19) 0.0095(19)
C5 0.045(2) 0.048(2) 0.050(2) 0.0077(18) 0.0035(17) 0.0043(17)
C6 0.058(3) 0.053(2) 0.066(3) 0.015(2) 0.007(2) 0.011(2)
C7 0.052(3) 0.059(3) 0.063(3) 0.015(2) 0.017(2) 0.003(2)
C8 0.045(2) 0.053(2) 0.047(2) 0.0039(18) 0.0085(17) 0.0032(17)
C9 0.050(2) 0.046(2) 0.049(2) 0.0081(18) 0.0058(18) 0.0056(16)
C10 0.041(2) 0.046(2) 0.0426(19) 0.0041(16) 0.0048(16) -0.0013(16)
C19 0.095(4) 0.065(3) 0.074(3) 0.008(3) 0.036(3) 0.016(2)

loop_
_atom_type_symbol
_atom_type_description
_atom_type_scat_dispersion_real
_atom_type_scat_dispersion_imag
_atom_type_scat_source
C C 0.0033 0.0016 'International Tables Vol C Tables 4.2.6.8 and 6.1.1.4'
H H 0.0000 0.0000 'International Tables Vol C Tables 4.2.6.8 and 6.1.1.4'
O O 0.0106 0.0060 'International Tables Vol C Tables 4.2.6.8 and 6.1.1.4'

loop_
_geom_angle_atom_site_label_1
_geom_angle_atom_site_label_2
_geom_angle_atom_site_label_3
_geom_angle
C8 O18 C19 117.8(3)
O17 C4 C5 122.6(4)
O17 C4 C3B 121.0(5)
C5 C4 C3B 115.5(5)
O17 C4 C3A 122.1(5)
C5 C4 C3A 114.8(5)
C3B C4 C3A 16.3(6)
C10 C5 C6 117.9(4)
C10 C5 C4 120.1(3)
C6 C5 C4 122.0(4)
C7 C6 C5 121.6(4)
C7 C6 H6 119.2
C5 C6 H6 119.2
C6 C7 C8 119.4(4)
C6 C7 H7 120.3
C8 C7 H7 120.3
O18 C8 C9 124.6(4)
O18 C8 C7 114.9(3)
C9 C8 C7 120.5(4)
C8 C9 C10 119.6(4)
C8 C9 H9 120.2
C10 C9 H9 120.2
O1A C10 O1B 15.2(4)
O1A C10 C9 115.9(4)
O1B C10 C9 116.9(4)
O1A C10 C5 122.8(4)
O1B C10 C5 121.6(4)
C9 C10 C5 120.9(3)
O18 C19 H19A 109.5
O18 C19 H19B 109.5
H19A C19 H19B 109.5
O18 C19 H19C 109.5
H19A C19 H19C 109.5
H19B C19 H19C 109.5
C10 O1A C2A 119.3(5)
O1A C2A C3A 121.0(6)
O1A C2A C11A 108.4(6)
C3A C2A C11A 119.0(7)
O1A C2A H2A 101.4
C3A C2A H2A 101.4
C11A C2A H2A 101.4
C2A C3A C4 118.9(7)
C2A C3A H3A1 107.6
C4 C3A H3A1 107.6
C2A C3A H3A2 107.6
C4 C3A H3A2 107.6
H3A1 C3A H3A2 107.0
C12A C11A C16A 119.3(8)
C12A C11A C2A 117.5(8)
C16A C11A C2A 123.2(8)
C13A C12A C11A 123.8(10)
C13A C12A H12A 118.1
C11A C12A H12A 118.1
C12A C13A C14A 122.4(9)
C12A C13A H13A 118.8
C14A C13A H13A 118.8
C13A C14A C15A 119.0(7)
C13A C14A H14A 120.5
C15A C14A H14A 120.5
C14A C15A C16A 117.3(8)
C14A C15A H15A 121.4
C16A C15A H15A 121.4
C11A C16A C15A 118.1(8)
C11A C16A H16A 120.9
C15A C16A H16A 120.9
C10 O1B C2B 118.7(6)
C3B C2B O1B 122.8(9)
C3B C2B C11B 120.2(8)
O1B C2B C11B 107.2(7)
C3B C2B H2B 100.5
O1B C2B H2B 100.5
C11B C2B H2B 100.5
C2B C3B C4 117.9(8)
C2B C3B H3B1 107.8
C4 C3B H3B1 107.8
C2B C3B H3B2 107.8
C4 C3B H3B2 107.8
H3B1 C3B H3B2 107.2
C16B C11B C12B 118.0(8)
C16B C11B C2B 109.3(9)
C12B C11B C2B 132.7(10)
C11B C12B C13B 117.3(9)
C11B C12B H12B 121.4
C13B C12B H12B 121.4
C14B C13B C12B 116.6(9)
C14B C13B H13B 121.7
C12B C13B H13B 121.7
C15B C14B C13B 121.5(9)
C15B C14B H14B 119.3
C13B C14B H14B 119.3
C16B C15B C14B 122.3(11)
C16B C15B H15B 118.8
C14B C15B H15B 118.8
C15B C16B C11B 124.3(11)
C15B C16B H16B 117.9
C11B C16B H16B 117.9

loop_
_geom_bond_atom_site_label_1
_geom_bond_atom_site_label_2
_geom_bond_distance
O17 C4 1.224(5)
O18 C8 1.361(5)
O18 C19 1.432(6)
C4 C5 1.472(6)
C4 C3B 1.496(12)
C4 C3A 1.510(10)
C5 C10 1.397(5)
C5 C6 1.398(6)
C6 C7 1.360(6)
C6 H6 0.9300
C7 C8 1.404(6)
C7 H7 0.9300
C8 C9 1.366(5)
C9 C10 1.393(5)
C9 H9 0.9300
C10 O1A 1.362(7)
C10 O1B 1.384(8)
C19 H19A 0.9600
C19 H19B 0.9600
C19 H19C 0.9600
O1A C2A 1.394(9)
C2A C3A 1.395(11)
C2A C11A 1.504(10)
C2A H2A 0.9800
C3A H3A1 0.9700
C3A H3A2 0.9700
C11A C12A 1.321(12)
C11A C16A 1.404(12)
C12A C13A 1.295(11)
C12A H12A 0.9300
C13A C14A 1.353(11)
C13A H13A 0.9300
C14A C15A 1.409(12)
C14A H14A 0.9300
C15A C16A 1.447(12)
C15A H15A 0.9300
C16A H16A 0.9300
O1B C2B 1.392(11)
C2B C3B 1.391(14)
C2B C11B 1.527(13)
C2B H2B 0.9800
C3B H3B1 0.9700
C3B H3B2 0.9700
C11B C16B 1.337(13)
C11B C12B 1.414(13)
C12B C13B 1.465(13)
C12B H12B 0.9300
C13B C14B 1.362(13)
C13B H13B 0.9300
C14B C15B 1.330(13)
C14B H14B 0.9300
C15B C16B 1.260(13)
C15B H15B 0.9300
C16B H16B 0.9300

loop_
_geom_hbond_atom_site_label_D
_geom_hbond_atom_site_label_H
_geom_hbond_atom_site_label_A
_geom_hbond_site_symmetry_A
_geom_hbond_distance_DH
_geom_hbond_distance_HA
_geom_hbond_distance_DA
_geom_hbond_angle_DHA
C13A H13A <i>Cg</i>4 2 0.93 2.80 3.598(11) 144
C13A H13A <i>Cg</i>5 2 0.93 2.71 3.515(11) 146
C13B H13B <i>Cg</i>4 2 0.93 2.82 3.695(12) 158
C13B H13B <i>Cg</i>5 2 0.93 2.76 3.639(13) 157
C19 H19B <i>Cg</i>4 3_665 0.96 2.72 3.619(7) 156
C19 H19B <i>Cg</i>5 3_665 0.96 2.76 3.660(7) 157
C15B H15B <i>Cg</i>3 1_455 0.93 2.65 3.497(14) 151

loop_
_geom_torsion_atom_site_label_1
_geom_torsion_atom_site_label_2
_geom_torsion_atom_site_label_3
_geom_torsion_atom_site_label_4
_geom_torsion
O17 C4 C5 C10 -178.3(4)
C3B C4 C5 C10 12.2(8)
C3A C4 C5 C10 -5.9(7)
O17 C4 C5 C6 0.8(7)
C3B C4 C5 C6 -168.7(7)
C3A C4 C5 C6 173.3(6)
C10 C5 C6 C7 2.1(7)
C4 C5 C6 C7 -177.1(4)
C5 C6 C7 C8 -0.1(7)
C19 O18 C8 C9 3.7(6)
C19 O18 C8 C7 -175.1(4)
C6 C7 C8 O18 177.5(4)
C6 C7 C8 C9 -1.3(7)
O18 C8 C9 C10 -178.0(4)
C7 C8 C9 C10 0.7(6)
C8 C9 C10 O1A 173.5(5)
C8 C9 C10 O1B -169.5(5)
C8 C9 C10 C5 1.3(6)
C6 C5 C10 O1A -174.3(5)
C4 C5 C10 O1A 4.9(7)
C6 C5 C10 O1B 167.7(6)
C4 C5 C10 O1B -13.1(7)
C6 C5 C10 C9 -2.7(6)
C4 C5 C10 C9 176.5(4)
C9 C10 O1A C2A -163.7(5)
C5 C10 O1A C2A 8.3(9)
C10 O1A C2A C3A -20.7(11)
C10 O1A C2A C11A -163.5(6)
O1A C2A C3A C4 19.2(13)
C11A C2A C3A C4 158.2(7)
O17 C4 C3A C2A 166.8(7)
C5 C4 C3A C2A -5.7(11)
O1A C2A C11A C12A -107.5(10)
C3A C2A C11A C12A 108.8(11)
O1A C2A C11A C16A 70.2(10)
C3A C2A C11A C16A -73.4(12)
C16A C11A C12A C13A -0.8(19)
C2A C11A C12A C13A 177.1(11)
C11A C12A C13A C14A 2(2)
C12A C13A C14A C15A -0.8(16)
C13A C14A C15A C16A -1.0(16)
C12A C11A C16A C15A -1.0(16)
C2A C11A C16A C15A -178.8(9)
C14A C15A C16A C11A 1.8(16)
C9 C10 O1B C2B 169.1(7)
C5 C10 O1B C2B -1.6(10)
C10 O1B C2B C3B 17.8(14)
C10 O1B C2B C11B 163.4(7)
O1B C2B C3B C4 -17.8(16)
C11B C2B C3B C4 -159.3(9)
O17 C4 C3B C2B -167.1(8)
C5 C4 C3B C2B 2.6(13)
C3B C2B C11B C16B -107.0(13)
O1B C2B C11B C16B 106.3(11)
C3B C2B C11B C12B 74.0(17)
O1B C2B C11B C12B -72.7(15)
C16B C11B C12B C13B 1.1(19)
C2B C11B C12B C13B -180.0(10)
C11B C12B C13B C14B -1.4(19)
C12B C13B C14B C15B 0.4(18)
C13B C14B C15B C16B 1(2)
C14B C15B C16B C11B -1(3)
C12B C11B C16B C15B 0(2)
C2B C11B C16B C15B -178.9(15)
